data_7030510
loop_
_publ_author_name
'Wawrzyniak, Piotr'
'Slawin, Alexandra M. Z.'
'Fuller, Amy L.'
'Woollins, J. Derek'
'Kilian, Petr'

_publ_section_title
;
 Phosphorus peri-bridged acenaphthenes: efficient syntheses,
 characterisation and quaternization reactions
;
_journal_coden_ASTM DTARAF
_journal_issue 38
_journal_name_full 'Dalton Transactions'
_journal_page_first 7883
_journal_page_last 7884
_journal_paper_doi 10.1039/b916166j
_journal_year 2009
_chemical_formula_moiety 'C16 H20 B P '
_chemical_formula_sum 'C16 H20 B P'
_chemical_formula_weight 254.12
_space_group_IT_number 14
_symmetry_cell_setting monoclinic
_symmetry_Int_Tables_number 14
_symmetry_space_group_name_Hall '-P 2yn'
_symmetry_space_group_name_H-M 'P 1 21/n 1'
_cell_angle_alpha 90.0000
_cell_angle_beta 104.317(5)
_cell_angle_gamma 90.0000
_cell_formula_units_Z 4
_cell_length_a 10.421(2)
_cell_length_b 7.5169(16)
_cell_length_c 19.287(5)
_cell_measurement_reflns_used 5870
_cell_measurement_temperature 125.1
_cell_measurement_theta_max 26.4
_cell_measurement_theta_min 2.0
_cell_volume 1463.9(6)
_computing_cell_refinement CrystalClear
_computing_data_collection CrystalClear
_computing_data_reduction CrystalStructure
_computing_publication_material 'CrystalStructure 3.8'
_computing_structure_refinement SHELXL
_computing_structure_solution SIR88
_diffrn_detector_area_resol_mean 14.63
_diffrn_measured_fraction_theta_full 0.992
_diffrn_measured_fraction_theta_max 0.992
_diffrn_measurement_device_type 'Rigaku Saturn'
_diffrn_measurement_method \w
_diffrn_radiation_type 'Mo K\a'
_diffrn_radiation_wavelength 0.71075
_diffrn_reflns_av_R_equivalents 0.041
_diffrn_reflns_limit_h_max 10
_diffrn_reflns_limit_h_min -13
_diffrn_reflns_limit_k_max 7
_diffrn_reflns_limit_k_min -9
_diffrn_reflns_limit_l_max 22
_diffrn_reflns_limit_l_min -24
_diffrn_reflns_number 8174
_diffrn_reflns_theta_full 25.00
_diffrn_reflns_theta_max 25.00
_exptl_absorpt_coefficient_mu 0.167
_exptl_absorpt_correction_T_max 0.985
_exptl_absorpt_correction_T_min 0.970
_exptl_absorpt_correction_type multi-scan
_exptl_absorpt_process_details 'Jacobson, R. (1998) Private communication'
_exptl_crystal_colour colorless
_exptl_crystal_density_diffrn 1.153
_exptl_crystal_density_method 'not measured'
_exptl_crystal_description prism
_exptl_crystal_F_000 544.00
_exptl_crystal_size_max 0.18
_exptl_crystal_size_mid 0.12
_exptl_crystal_size_min 0.09
_refine_diff_density_max 0.43
_refine_diff_density_min -0.42
_refine_ls_extinction_method none
_refine_ls_goodness_of_fit_ref 1.223
_refine_ls_hydrogen_treatment refall
_refine_ls_number_parameters 168
_refine_ls_number_reflns 2556
_refine_ls_R_factor_gt 0.0528
_refine_ls_shift/su_max 0.0010
_refine_ls_structure_factor_coef Fsqd
_refine_ls_weighting_details 'w = 1/[\s^2^(Fo^2^)+(0.0821P)^2^+0.8084P] where P=(Fo^2^+2Fc^2^)/3'
_refine_ls_weighting_scheme calc
_refine_ls_wR_factor_ref 0.1696
_reflns_number_gt 2409
_reflns_number_total 2556
_reflns_threshold_expression F^2^>2.0\s(F^2^)
_cod_duplicate_entry 7002333
_cod_data_source_file b916166j.txt
_cod_data_source_block 9
_cod_original_sg_symbol_H-M 'P 21/n'
_cod_original_formula_sum 'C16 H20 B P '
_cod_database_code 7030510

loop_
_symmetry_equiv_pos_site_id
_symmetry_equiv_pos_as_xyz
1 +X,+Y,+Z
2 1/2-X,1/2+Y,1/2-Z
3 -X,-Y,-Z
4 1/2+X,1/2-Y,1/2+Z

loop_
_atom_site_label
_atom_site_type_symbol
_atom_site_fract_x
_atom_site_fract_y
_atom_site_fract_z
_atom_site_U_iso_or_equiv
_atom_site_adp_type
_atom_site_occupancy
_atom_site_symmetry_multiplicity
_atom_site_calc_flag
_atom_site_refinement_flags
P(1) P 0.43273(6) 0.19862(9) 0.64032(3) 0.0225(2) Uani 1.00 1 d .
C(1) C 0.2571(2) 0.2561(3) 0.63411(14) 0.0269(5) Uani 1.00 1 d .
C(2) C 0.1485(2) 0.3097(3) 0.65793(16) 0.0308(6) Uani 1.00 1 d .
C(3) C 0.0196(2) 0.3165(3) 0.60850(16) 0.0314(6) Uani 1.00 1 d .
C(4) C -0.0001(2) 0.2713(3) 0.53715(16) 0.0292(6) Uani 1.00 1 d .
C(5) C 0.1110(2) 0.2181(3) 0.51448(15) 0.0270(6) Uani 1.00 1 d .
C(6) C 0.0962(2) 0.1739(3) 0.44312(15) 0.0286(6) Uani 1.00 1 d .
C(7) C 0.2094(2) 0.1212(3) 0.42321(14) 0.0283(6) Uani 1.00 1 d .
C(8) C 0.3370(2) 0.1129(3) 0.47376(13) 0.0258(5) Uani 1.00 1 d .
C(9) C 0.3494(2) 0.1591(3) 0.54437(14) 0.0246(5) Uani 1.00 1 d .
C(10) C 0.2327(2) 0.2113(3) 0.56214(15) 0.0275(6) Uani 1.00 1 d .
C(11) C -0.1138(2) 0.2659(3) 0.47011(17) 0.0353(7) Uani 1.00 1 d .
C(12) C -0.0510(2) 0.1991(3) 0.40773(16) 0.0338(6) Uani 1.00 1 d .
C(13) C 0.5318(2) 0.4035(3) 0.64757(14) 0.0265(5) Uani 1.00 1 d .
C(14) C 0.6603(2) 0.3565(4) 0.6261(2) 0.0493(8) Uani 1.00 1 d .
C(15) C 0.5614(3) 0.4645(4) 0.72557(17) 0.0500(8) Uani 1.00 1 d .
C(16) C 0.4574(2) 0.5477(3) 0.59852(16) 0.0341(6) Uani 1.00 1 d .
B(1) B 0.5107(3) 0.0064(4) 0.70019(17) 0.0346(7) Uani 1.00 1 d .
H(1a) H 0.5928 -0.0299 0.6880 0.042 Uiso 1.00 1 c R
H(1b) H 0.4490 -0.0941 0.6931 0.042 Uiso 1.00 1 c R
H(1c) H 0.5306 0.0442 0.7503 0.042 Uiso 1.00 1 c R
H(2) H 0.1587 0.3418 0.7066 0.037 Uiso 1.00 1 c R
H(3) H -0.0542 0.3534 0.6256 0.038 Uiso 1.00 1 c R
H(7) H 0.2028 0.0895 0.3748 0.034 Uiso 1.00 1 c R
H(8) H 0.4126 0.0756 0.4584 0.031 Uiso 1.00 1 c R
H(11a) H -0.1531 0.3857 0.4591 0.042 Uiso 1.00 1 c R
H(11b) H -0.1838 0.1831 0.4766 0.042 Uiso 1.00 1 c R
H(12a) H -0.0917 0.0854 0.3875 0.041 Uiso 1.00 1 c R
H(12b) H -0.0638 0.2884 0.3689 0.041 Uiso 1.00 1 c R
H(14a) H 0.6386 0.3102 0.5771 0.059 Uiso 1.00 1 c R
H(14b) H 0.7090 0.2660 0.6589 0.059 Uiso 1.00 1 c R
H(14c) H 0.7151 0.4634 0.6288 0.059 Uiso 1.00 1 c R
H(15a) H 0.6127 0.3726 0.7565 0.060 Uiso 1.00 1 c R
H(15b) H 0.4780 0.4848 0.7392 0.060 Uiso 1.00 1 c R
H(15c) H 0.6125 0.5753 0.7311 0.060 Uiso 1.00 1 c R
H(16a) H 0.3756 0.5768 0.6125 0.041 Uiso 1.00 1 c R
H(16b) H 0.4356 0.5050 0.5490 0.041 Uiso 1.00 1 c R
H(16c) H 0.5130 0.6542 0.6025 0.041 Uiso 1.00 1 c R

loop_
_atom_site_aniso_label
_atom_site_aniso_U_11
_atom_site_aniso_U_22
_atom_site_aniso_U_33
_atom_site_aniso_U_12
_atom_site_aniso_U_13
_atom_site_aniso_U_23
P(1) 0.0207(3) 0.0276(4) 0.0193(4) -0.0003(2) 0.0052(2) -0.0007(2)
C(1) 0.0236(12) 0.0294(13) 0.0279(14) -0.0030(10) 0.0069(10) -0.0041(11)
C(2) 0.0310(14) 0.0311(14) 0.0326(15) -0.0024(11) 0.0124(12) -0.0038(11)
C(3) 0.0221(12) 0.0293(14) 0.0474(17) 0.0004(10) 0.0175(12) -0.0043(12)
C(4) 0.0202(12) 0.0232(12) 0.0437(17) -0.0026(10) 0.0071(11) -0.0030(11)
C(5) 0.0206(12) 0.0290(13) 0.0314(14) -0.0037(10) 0.0063(11) -0.0034(11)
C(6) 0.0265(13) 0.0250(13) 0.0302(15) -0.0020(10) -0.0009(11) 0.0009(11)
C(7) 0.0309(13) 0.0314(14) 0.0207(13) -0.0016(11) 0.0030(10) -0.0009(11)
C(8) 0.0258(12) 0.0293(13) 0.0234(13) -0.0001(10) 0.0084(10) -0.0004(10)
C(9) 0.0211(12) 0.0294(13) 0.0221(12) -0.0002(10) 0.0031(10) -0.0019(10)
C(10) 0.0215(12) 0.0326(14) 0.0287(14) -0.0034(10) 0.0066(10) -0.0061(11)
C(11) 0.0213(13) 0.0290(14) 0.0514(19) 0.0010(11) 0.0008(12) 0.0030(13)
C(12) 0.0257(13) 0.0321(14) 0.0369(16) -0.0002(11) -0.0052(12) 0.0019(12)
C(13) 0.0202(12) 0.0325(14) 0.0249(13) -0.0017(10) 0.0016(10) -0.0018(11)
C(14) 0.0282(15) 0.0424(17) 0.080(2) -0.0040(13) 0.0176(15) 0.0012(18)
C(15) 0.065(2) 0.0443(18) 0.0303(16) -0.0110(16) -0.0079(15) -0.0062(14)
C(16) 0.0369(15) 0.0283(14) 0.0368(16) -0.0014(11) 0.0085(12) 0.0024(12)
B(1) 0.0442(17) 0.0355(17) 0.0272(16) 0.0069(14) 0.0148(14) 0.0054(13)

loop_
_atom_type_symbol
_atom_type_description
_atom_type_scat_dispersion_real
_atom_type_scat_dispersion_imag
_atom_type_scat_source
C C 0.003 0.002
;
International Tables for Crystallography
(1992, Vol. C, Tables 4.2.6.8 and 6.1.1.4)
;
H H 0.000 0.000
;
International Tables for Crystallography
(1992, Vol. C, Table 6.1.1.4)
;
P P 0.102 0.094
;
International Tables for Crystallography
(1992, Vol. C, Tables 4.2.6.8 and 6.1.1.4)
;
B B 0.001 0.001
;
International Tables for Crystallography
(1992, Vol. C, Tables 4.2.6.8 and 6.1.1.4)
;

loop_
_geom_angle_atom_site_label_1
_geom_angle_atom_site_label_2
_geom_angle_atom_site_label_3
_geom_angle
_geom_angle_publ_flag
C(1) P(1) C(9) 76.29(11) yes
C(1) P(1) C(13) 109.65(11) yes
C(1) P(1) B(1) 118.86(14) yes
C(9) P(1) C(13) 108.90(11) yes
C(9) P(1) B(1) 120.40(12) yes
C(13) P(1) B(1) 116.23(12) yes
P(1) C(1) C(2) 157.2(2) yes
P(1) C(1) C(10) 86.66(18) yes
C(2) C(1) C(10) 116.1(2) yes
C(1) C(2) C(3) 119.7(2) yes
C(2) C(3) C(4) 122.3(2) yes
C(3) C(4) C(5) 116.9(2) yes
C(3) C(4) C(11) 138.1(2) yes
C(5) C(4) C(11) 105.0(2) yes
C(4) C(5) C(6) 118.9(2) yes
C(4) C(5) C(10) 120.2(2) yes
C(6) C(5) C(10) 120.9(2) yes
C(5) C(6) C(7) 116.8(2) yes
C(5) C(6) C(12) 105.5(2) yes
C(7) C(6) C(12) 137.8(2) yes
C(6) C(7) C(8) 122.1(2) yes
C(7) C(8) C(9) 120.1(2) yes
P(1) C(9) C(8) 158.0(2) yes
P(1) C(9) C(10) 86.09(17) yes
C(8) C(9) C(10) 115.9(2) yes
C(1) C(10) C(5) 124.8(2) yes
C(1) C(10) C(9) 111.0(2) yes
C(5) C(10) C(9) 124.2(2) yes
C(4) C(11) C(12) 105.8(2) yes
C(6) C(12) C(11) 104.9(2) yes
P(1) C(13) C(14) 107.30(19) yes
P(1) C(13) C(15) 107.4(2) yes
P(1) C(13) C(16) 111.05(16) yes
C(14) C(13) C(15) 110.9(2) yes
C(14) C(13) C(16) 109.9(2) yes
C(15) C(13) C(16) 110.2(2) yes
C(1) C(2) H(2) 120.2 no
C(3) C(2) H(2) 120.1 no
C(2) C(3) H(3) 118.9 no
C(4) C(3) H(3) 118.9 no
C(6) C(7) H(7) 119.0 no
C(8) C(7) H(7) 119.0 no
C(7) C(8) H(8) 120.0 no
C(9) C(8) H(8) 119.9 no
C(4) C(11) H(11a) 110.6 no
C(4) C(11) H(11b) 110.6 no
C(12) C(11) H(11a) 110.6 no
C(12) C(11) H(11b) 110.6 no
H(11a) C(11) H(11b) 108.7 no
C(6) C(12) H(12a) 110.8 no
C(6) C(12) H(12b) 110.8 no
C(11) C(12) H(12a) 110.8 no
C(11) C(12) H(12b) 110.8 no
H(12a) C(12) H(12b) 108.8 no
C(13) C(14) H(14a) 109.5 no
C(13) C(14) H(14b) 109.5 no
C(13) C(14) H(14c) 109.5 no
H(14a) C(14) H(14b) 109.5 no
H(14a) C(14) H(14c) 109.5 no
H(14b) C(14) H(14c) 109.5 no
C(13) C(15) H(15a) 109.5 no
C(13) C(15) H(15b) 109.5 no
C(13) C(15) H(15c) 109.5 no
H(15a) C(15) H(15b) 109.5 no
H(15a) C(15) H(15c) 109.5 no
H(15b) C(15) H(15c) 109.5 no
C(13) C(16) H(16a) 109.5 no
C(13) C(16) H(16b) 109.5 no
C(13) C(16) H(16c) 109.5 no
H(16a) C(16) H(16b) 109.5 no
H(16a) C(16) H(16c) 109.5 no
H(16b) C(16) H(16c) 109.5 no
P(1) B(1) H(1a) 109.5 no
P(1) B(1) H(1b) 109.5 no
P(1) B(1) H(1c) 109.5 no
H(1a) B(1) H(1b) 109.5 no
H(1a) B(1) H(1c) 109.5 no
H(1b) B(1) H(1c) 109.5 no

loop_
_geom_bond_atom_site_label_1
_geom_bond_atom_site_label_2
_geom_bond_distance
_geom_bond_publ_flag
P(1) C(1) 1.856(2) yes
P(1) C(9) 1.863(2) yes
P(1) C(13) 1.840(2) yes
P(1) B(1) 1.902(3) yes
C(1) C(2) 1.382(4) yes
C(1) C(10) 1.389(3) yes
C(2) C(3) 1.443(3) yes
C(3) C(4) 1.383(4) yes
C(4) C(5) 1.394(4) yes
C(4) C(11) 1.523(3) yes
C(5) C(6) 1.387(4) yes
C(5) C(10) 1.371(3) yes
C(6) C(7) 1.386(4) yes
C(6) C(12) 1.528(3) yes
C(7) C(8) 1.443(3) yes
C(8) C(9) 1.380(3) yes
C(9) C(10) 1.399(3) yes
C(11) C(12) 1.587(4) yes
C(13) C(14) 1.536(4) yes
C(13) C(15) 1.530(4) yes
C(13) C(16) 1.519(3) yes
C(2) H(2) 0.950 no
C(3) H(3) 0.950 no
C(7) H(7) 0.950 no
C(8) H(8) 0.950 no
C(11) H(11a) 0.990 no
C(11) H(11b) 0.990 no
C(12) H(12a) 0.990 no
C(12) H(12b) 0.990 no
C(14) H(14a) 0.980 no
C(14) H(14b) 0.980 no
C(14) H(14c) 0.980 no
C(15) H(15a) 0.980 no
C(15) H(15b) 0.980 no
C(15) H(15c) 0.980 no
C(16) H(16a) 0.980 no
C(16) H(16b) 0.980 no
C(16) H(16c) 0.980 no
B(1) H(1a) 0.980 no
B(1) H(1b) 0.980 no
B(1) H(1c) 0.980 no

loop_
_geom_contact_atom_site_label_1
_geom_contact_atom_site_label_2
_geom_contact_distance
_geom_contact_site_symmetry_2
C(4) C(6) 3.541(3) 3_556
C(5) C(12) 3.597(3) 3_556
C(6) C(4) 3.541(3) 3_556
C(12) C(5) 3.597(3) 3_556
P(1) H(8) 3.463 3_656
C(1) H(11a) 3.270 3_566
C(1) H(12a) 3.062 3_556
C(2) H(1b) 3.355 2_556
C(2) H(1c) 3.370 2_556
C(2) H(11a) 3.224 3_566
C(2) H(12a) 3.112 3_556
C(2) H(12b) 3.154 3_566
C(2) H(15b) 3.597 2_546
C(3) H(1c) 3.365 2_556
C(3) H(11a) 3.089 3_566
C(3) H(12a) 3.110 3_556
C(3) H(12b) 3.020 3_566
C(3) H(14c) 3.473 1_455
C(4) H(11a) 3.024 3_566
C(4) H(12a) 3.087 3_556
C(5) H(11a) 3.035 3_566
C(5) H(11b) 3.104 3_556
C(5) H(12a) 3.001 3_556
C(6) H(11b) 3.119 3_556
C(7) H(1a) 3.393 3_656
C(7) H(11b) 3.048 3_556
C(7) H(14b) 3.517 3_656
C(7) H(14c) 3.430 3_666
C(7) H(15a) 3.124 4_454
C(7) H(16c) 3.490 3_666
C(8) H(1a) 3.433 3_656
C(8) H(8) 2.973 3_656
C(8) H(11b) 3.028 3_556
C(8) H(14a) 3.356 3_656
C(8) H(16c) 2.968 3_666
C(9) H(8) 3.055 3_656
C(9) H(11b) 3.068 3_556
C(10) H(11a) 3.141 3_566
C(10) H(11b) 3.069 3_556
C(10) H(12a) 2.963 3_556
C(11) H(16a) 3.037 3_566
C(14) H(3) 2.979 1_655
C(14) H(16b) 3.438 3_666
C(15) H(1a) 3.577 2_656
C(15) H(1b) 3.523 1_565
C(15) H(7) 2.919 4_555
C(16) H(1b) 3.265 1_565
C(16) H(8) 3.435 3_666
C(16) H(11a) 3.130 3_566
C(16) H(11b) 3.505 3_566
C(16) H(14a) 3.456 3_666
C(16) H(16b) 3.326 3_666
B(1) H(2) 3.074 2_546
B(1) H(3) 3.474 2_546
B(1) H(8) 3.404 3_656
B(1) H(15c) 3.416 1_545
B(1) H(16c) 3.253 1_545
H(1a) C(7) 3.393 3_656
H(1a) C(8) 3.433 3_656
H(1a) C(15) 3.577 2_646
H(1a) H(7) 2.735 3_656
H(1a) H(8) 2.832 3_656
H(1a) H(14b) 3.511 2_646
H(1a) H(15a) 3.079 2_646
H(1a) H(15c) 3.075 1_545
H(1a) H(15c) 3.182 2_646
H(1a) H(16c) 2.893 1_545
H(1b) C(2) 3.355 2_546
H(1b) C(15) 3.523 1_545
H(1b) C(16) 3.265 1_545
H(1b) H(2) 2.511 2_546
H(1b) H(3) 3.420 2_546
H(1b) H(8) 3.567 3_656
H(1b) H(15b) 3.281 1_545
H(1b) H(15c) 3.000 1_545
H(1b) H(16a) 2.921 1_545
H(1b) H(16c) 2.766 1_545
H(1c) C(2) 3.370 2_546
H(1c) C(3) 3.365 2_546
H(1c) H(2) 2.776 2_546
H(1c) H(3) 2.749 2_546
H(1c) H(12b) 2.982 4_555
H(1c) H(14b) 3.529 2_646
H(1c) H(14c) 3.126 2_646
H(2) B(1) 3.074 2_556
H(2) H(1b) 2.511 2_556
H(2) H(1c) 2.776 2_556
H(2) H(12b) 3.180 3_566
H(2) H(15b) 3.326 2_546
H(3) C(14) 2.979 1_455
H(3) B(1) 3.474 2_556
H(3) H(1b) 3.420 2_556
H(3) H(1c) 2.749 2_556
H(3) H(11a) 3.595 3_566
H(3) H(12b) 2.951 3_566
H(3) H(14a) 3.122 1_455
H(3) H(14b) 2.778 1_455
H(3) H(14c) 2.558 1_455
H(7) C(15) 2.919 4_454
H(7) H(1a) 2.735 3_656
H(7) H(11b) 3.569 3_556
H(7) H(14a) 3.444 3_656
H(7) H(14b) 2.950 3_656
H(7) H(14c) 3.473 3_666
H(7) H(15a) 2.260 4_454
H(7) H(15b) 3.100 4_454
H(7) H(15c) 2.968 4_454
H(7) H(16c) 3.470 3_666
H(8) P(1) 3.463 3_656
H(8) C(8) 2.973 3_656
H(8) C(9) 3.055 3_656
H(8) C(16) 3.435 3_666
H(8) B(1) 3.404 3_656
H(8) H(1a) 2.832 3_656
H(8) H(1b) 3.567 3_656
H(8) H(8) 2.395 3_656
H(8) H(11b) 3.538 3_556
H(8) H(14a) 2.997 3_656
H(8) H(14b) 3.449 3_656
H(8) H(16b) 3.546 3_666
H(8) H(16c) 2.561 3_666
H(11a) C(1) 3.270 3_566
H(11a) C(2) 3.224 3_566
H(11a) C(3) 3.089 3_566
H(11a) C(4) 3.024 3_566
H(11a) C(5) 3.035 3_566
H(11a) C(10) 3.141 3_566
H(11a) C(16) 3.130 3_566
H(11a) H(3) 3.595 3_566
H(11a) H(14a) 3.558 1_455
H(11a) H(16a) 2.404 3_566
H(11a) H(16b) 3.023 3_566
H(11b) C(5) 3.104 3_556
H(11b) C(6) 3.119 3_556
H(11b) C(7) 3.048 3_556
H(11b) C(8) 3.028 3_556
H(11b) C(9) 3.068 3_556
H(11b) C(10) 3.069 3_556
H(11b) C(16) 3.505 3_566
H(11b) H(7) 3.569 3_556
H(11b) H(8) 3.538 3_556
H(11b) H(14a) 3.142 1_455
H(11b) H(16a) 2.917 3_566
H(11b) H(16b) 3.462 3_566
H(12a) C(1) 3.062 3_556
H(12a) C(2) 3.112 3_556
H(12a) C(3) 3.110 3_556
H(12a) C(4) 3.087 3_556
H(12a) C(5) 3.001 3_556
H(12a) C(10) 2.963 3_556
H(12a) H(15b) 3.166 4_454
H(12b) C(2) 3.154 3_566
H(12b) C(3) 3.020 3_566
H(12b) H(1c) 2.982 4_454
H(12b) H(2) 3.180 3_566
H(12b) H(3) 2.951 3_566
H(12b) H(15a) 3.394 4_454
H(12b) H(15b) 3.348 4_454
H(12b) H(16a) 3.506 3_566
H(14a) C(8) 3.356 3_656
H(14a) C(16) 3.456 3_666
H(14a) H(3) 3.122 1_655
H(14a) H(7) 3.444 3_656
H(14a) H(8) 2.997 3_656
H(14a) H(11a) 3.558 1_655
H(14a) H(11b) 3.142 1_655
H(14a) H(16b) 2.741 3_666
H(14a) H(16c) 3.444 3_666
H(14b) C(7) 3.517 3_656
H(14b) H(1a) 3.511 2_656
H(14b) H(1c) 3.529 2_656
H(14b) H(3) 2.778 1_655
H(14b) H(7) 2.950 3_656
H(14b) H(8) 3.449 3_656
H(14b) H(15c) 2.840 2_646
H(14c) C(3) 3.473 1_655
H(14c) C(7) 3.430 3_666
H(14c) H(1c) 3.126 2_656
H(14c) H(3) 2.558 1_655
H(14c) H(7) 3.473 3_666
H(14c) H(16b) 3.407 3_666
H(15a) C(7) 3.124 4_555
H(15a) H(1a) 3.079 2_656
H(15a) H(7) 2.260 4_555
H(15a) H(12b) 3.394 4_555
H(15a) H(15c) 3.594 2_646
H(15b) C(2) 3.597 2_556
H(15b) H(1b) 3.281 1_565
H(15b) H(2) 3.326 2_556
H(15b) H(7) 3.100 4_555
H(15b) H(12a) 3.166 4_555
H(15b) H(12b) 3.348 4_555
H(15c) B(1) 3.416 1_565
H(15c) H(1a) 3.075 1_565
H(15c) H(1a) 3.182 2_656
H(15c) H(1b) 3.000 1_565
H(15c) H(7) 2.968 4_555
H(15c) H(14b) 2.840 2_656
H(15c) H(15a) 3.594 2_656
H(16a) C(11) 3.037 3_566
H(16a) H(1b) 2.921 1_565
H(16a) H(11a) 2.404 3_566
H(16a) H(11b) 2.917 3_566
H(16a) H(12b) 3.506 3_566
H(16b) C(14) 3.438 3_666
H(16b) C(16) 3.326 3_666
H(16b) H(8) 3.546 3_666
H(16b) H(11a) 3.023 3_566
H(16b) H(11b) 3.462 3_566
H(16b) H(14a) 2.741 3_666
H(16b) H(14c) 3.407 3_666
H(16b) H(16b) 2.575 3_666
H(16b) H(16c) 3.321 3_666
H(16c) C(7) 3.490 3_666
H(16c) C(8) 2.968 3_666
H(16c) B(1) 3.253 1_565
H(16c) H(1a) 2.893 1_565
H(16c) H(1b) 2.766 1_565
H(16c) H(7) 3.470 3_666
H(16c) H(8) 2.561 3_666
H(16c) H(14a) 3.444 3_666
H(16c) H(16b) 3.321 3_666

loop_
_geom_torsion_atom_site_label_1
_geom_torsion_atom_site_label_2
_geom_torsion_atom_site_label_3
_geom_torsion_atom_site_label_4
_geom_torsion
C(1) P(1) C(9) C(8) 179.9(4)
C(1) P(1) C(9) C(10) -0.49(16)
C(9) P(1) C(1) C(2) 178.6(5)
C(9) P(1) C(1) C(10) 0.49(16)
C(1) P(1) C(13) C(14) -160.43(19)
C(1) P(1) C(13) C(15) 80.3(2)
C(1) P(1) C(13) C(16) -40.3(2)
C(13) P(1) C(1) C(2) -75.9(5)
C(13) P(1) C(1) C(10) 105.98(17)
B(1) P(1) C(1) C(2) 61.2(5)
B(1) P(1) C(1) C(10) -116.91(18)
C(9) P(1) C(13) C(14) -78.7(2)
C(9) P(1) C(13) C(15) 162.05(18)
C(9) P(1) C(13) C(16) 41.5(2)
C(13) P(1) C(9) C(8) 73.5(5)
C(13) P(1) C(9) C(10) -106.89(17)
B(1) P(1) C(9) C(8) -64.5(6)
B(1) P(1) C(9) C(10) 115.16(19)
B(1) P(1) C(13) C(14) 61.2(2)
B(1) P(1) C(13) C(15) -58.0(2)
B(1) P(1) C(13) C(16) -178.6(2)
P(1) C(1) C(2) C(3) -178.0(4)
P(1) C(1) C(10) C(5) 179.7(2)
P(1) C(1) C(10) C(9) -0.7(2)
C(2) C(1) C(10) C(5) 0.5(4)
C(2) C(1) C(10) C(9) -179.9(2)
C(10) C(1) C(2) C(3) -0.1(3)
C(1) C(2) C(3) C(4) -0.1(3)
C(2) C(3) C(4) C(5) -0.0(3)
C(2) C(3) C(4) C(11) -177.8(2)
C(3) C(4) C(5) C(6) -179.1(2)
C(3) C(4) C(5) C(10) 0.4(3)
C(3) C(4) C(11) C(12) 179.0(3)
C(5) C(4) C(11) C(12) 1.1(2)
C(11) C(4) C(5) C(6) -0.7(3)
C(11) C(4) C(5) C(10) 178.8(2)
C(4) C(5) C(6) C(7) -179.8(2)
C(4) C(5) C(6) C(12) -0.0(2)
C(4) C(5) C(10) C(1) -0.7(4)
C(4) C(5) C(10) C(9) 179.8(2)
C(6) C(5) C(10) C(1) 178.8(2)
C(6) C(5) C(10) C(9) -0.7(4)
C(10) C(5) C(6) C(7) 0.7(3)
C(10) C(5) C(6) C(12) -179.5(2)
C(5) C(6) C(7) C(8) -0.2(3)
C(5) C(6) C(12) C(11) 0.7(2)
C(7) C(6) C(12) C(11) -179.7(3)
C(12) C(6) C(7) C(8) -179.8(2)
C(6) C(7) C(8) C(9) -0.3(4)
C(7) C(8) C(9) P(1) 180.0(4)
C(7) C(8) C(9) C(10) 0.4(3)
P(1) C(9) C(10) C(1) 0.7(2)
P(1) C(9) C(10) C(5) -179.7(2)
C(8) C(9) C(10) C(1) -179.5(2)
C(8) C(9) C(10) C(5) 0.1(3)
C(4) C(11) C(12) C(6) -1.1(2)
